data_2013623
loop_
_publ_author_name
'Lynch, Daniel E.'
'Spicer, Gillian E.'
'McClenaghan, Ian'

_publ_section_title
;
 2-Phenylmalonpiperadide and 2-phenylmalonmorpholide
;
_journal_issue 12
_journal_name_full 'Acta Crystallographica Section C'
_journal_page_first o715
_journal_page_last o718
_journal_paper_doi 10.1107/S0108270103021310
_journal_volume 59
_journal_year 2003
_chemical_formula_iupac 'C17 H22 N2 O4'
_chemical_formula_moiety 'C17 H22 N2 O4'
_chemical_formula_sum 'C17 H22 N2 O4'
_chemical_formula_weight 318.37
_chemical_melting_point 460.0(10)
_chemical_name_common
;
2-phenylmalonmorpholide
;
_chemical_name_systematic
;
1,3-dimorpholino-2-phenylpropane-1,3-dione
;
_space_group_IT_number 19
_symmetry_cell_setting orthorhombic
_symmetry_space_group_name_Hall 'P 2ac 2ab'
_symmetry_space_group_name_H-M 'P 21 21 21'
_atom_sites_solution_hydrogens geom
_atom_sites_solution_primary direct
_atom_sites_solution_secondary difmap
_audit_creation_method SHELXL-97
_cell_angle_alpha 90
_cell_angle_beta 90
_cell_angle_gamma 90
_cell_formula_units_Z 4
_cell_length_a 8.39000(10)
_cell_length_b 10.8464(2)
_cell_length_c 17.0838(4)
_cell_measurement_reflns_used 6411
_cell_measurement_temperature 120(2)
_cell_measurement_theta_max 30.5
_cell_measurement_theta_min 1.0
_cell_volume 1554.65(5)
_computing_cell_refinement 'DENZO and COLLECT'
_computing_data_collection 'DENZO (Otwinowski & Minor, 1997) and COLLECT (Nonius, 1998)'
_computing_data_reduction 'DENZO and COLLECT'
_computing_molecular_graphics 'PLUTON94 (Spek, 1994) and PLATON97 (Spek, 1997)'
_computing_publication_material SHELXL97
_computing_structure_refinement 'SHELXL97 (Sheldrick, 1997)'
_computing_structure_solution 'SHELXS97 (Sheldrick, 1997)'
_diffrn_ambient_temperature 120(2)
_diffrn_detector_area_resol_mean 9.091
_diffrn_measured_fraction_theta_full 0.993
_diffrn_measured_fraction_theta_max 0.993
_diffrn_measurement_device_type 'Bruker--Nonius KappaCCD area-detector'
_diffrn_measurement_method '\f and \w'
_diffrn_radiation_monochromator graphite
_diffrn_radiation_source 'Bruker Nonius FR591 rotating anode'
_diffrn_radiation_type MoK\a
_diffrn_radiation_wavelength 0.71073
_diffrn_reflns_av_R_equivalents 0.0663
_diffrn_reflns_av_sigmaI/netI 0.0369
_diffrn_reflns_limit_h_max 10
_diffrn_reflns_limit_h_min -9
_diffrn_reflns_limit_k_max 14
_diffrn_reflns_limit_k_min -11
_diffrn_reflns_limit_l_max 22
_diffrn_reflns_limit_l_min -18
_diffrn_reflns_number 9999
_diffrn_reflns_theta_full 27.5
_diffrn_reflns_theta_max 27.5
_diffrn_reflns_theta_min 2.2
_diffrn_standards_decay_% 0
_diffrn_standards_number 0
_exptl_absorpt_coefficient_mu 0.097
_exptl_absorpt_correction_T_max 0.975
_exptl_absorpt_correction_T_min 0.944
_exptl_absorpt_correction_type multi-scan
_exptl_absorpt_process_details '(SORTAV; Blessing, 1995)'
_exptl_crystal_colour colourless
_exptl_crystal_density_diffrn 1.360
_exptl_crystal_density_method 'not measured'
_exptl_crystal_description block
_exptl_crystal_F_000 680
_exptl_crystal_size_max 0.60
_exptl_crystal_size_mid 0.40
_exptl_crystal_size_min 0.26
_refine_diff_density_max 0.38
_refine_diff_density_min -0.35
_refine_ls_extinction_coef 0.067(7)
_refine_ls_extinction_expression Fc^*^=kFc[1+0.001xFc^2^\l^3^/sin(2\q)]^-1/4^
_refine_ls_extinction_method SHELXL07
_refine_ls_goodness_of_fit_ref 1.118
_refine_ls_hydrogen_treatment constr
_refine_ls_matrix_type full
_refine_ls_number_parameters 209
_refine_ls_number_reflns 2032
_refine_ls_number_restraints 0
_refine_ls_restrained_S_all 1.118
_refine_ls_R_factor_all 0.0438
_refine_ls_R_factor_gt 0.0391
_refine_ls_shift/su_max 0.000
_refine_ls_shift/su_mean 0.000
_refine_ls_structure_factor_coef Fsqd
_refine_ls_weighting_details 'w = 1/[\s^2^(Fo^2^)+(0.0639P)^2^+0.2187P] where P = (Fo^2^+2Fc^2^)/3'
_refine_ls_weighting_scheme calc
_refine_ls_wR_factor_gt 0.1012
_refine_ls_wR_factor_ref 0.1034
_reflns_number_gt 1909
_reflns_number_total 2032
_reflns_threshold_expression I>2\s(I)
_cod_data_source_file gg1184.cif
_cod_data_source_block II
_cod_depositor_comments
;
The following automatic conversions were performed:

'_chemical_melting_point' value '459-461 K' was changed to
'460.0(10)' - the average value was taken and precision was
estimated.

Automatic conversion script
Id: cif_fix_values 1646 2011-03-28 12:23:43Z adriana 

The following automatic conversions were performed:

'_chemical_melting_point' value '459-461 K' was changed to
'460.0(10)' - the average value was taken and precision was
estimated.

'_exptl_absorpt_correction_type' value 'Multi-scan'
changed to 'multi-scan' according to
/home/saulius/struct/CIF-dictionaries/cif_core.dic dictionary named
'cif_core.dic' version 2.4.1 from 2010-06-29.

Automatic conversion script
Id: cif_fix_values 1715 2011-07-08 13:25:40Z adriana 
;
_cod_database_code 2013623

loop_
_symmetry_equiv_pos_as_xyz
'x, y, z'
'-x+1/2, -y, z+1/2'
'-x, y+1/2, -z+1/2'
'x+1/2, -y+1/2, -z'

loop_
_atom_site_label
_atom_site_fract_x
_atom_site_fract_y
_atom_site_fract_z
_atom_site_U_iso_or_equiv
_atom_site_adp_type
_atom_site_calc_flag
_atom_site_refinement_flags
_atom_site_occupancy
_atom_site_disorder_assembly
_atom_site_disorder_group
_atom_site_type_symbol
C1 0.9933(2) 0.34874(16) 0.78954(10) 0.0154(4) Uani d . 1 . . C
O1 1.02680(19) 0.24983(11) 0.75851(8) 0.0231(3) Uani d . 1 . . O
C2 0.9005(2) 0.44671(17) 0.74398(10) 0.0147(4) Uani d . 1 . . C
H2 0.9537 0.5285 0.7507 0.018 Uiso calc R 1 . . H
C3 0.9009(2) 0.41155(17) 0.65666(10) 0.0174(4) Uani d . 1 . . C
O3 0.78446(18) 0.36214(15) 0.62747(8) 0.0273(4) Uani d . 1 . . O
N4 1.03130(19) 0.37393(14) 0.86451(9) 0.0170(3) Uani d . 1 . . N
C5 1.1032(2) 0.27872(18) 0.91380(11) 0.0207(4) Uani d . 1 . . C
H51 1.2087 0.3066 0.9327 0.026 Uiso calc R 1 . . H
H52 1.1183 0.2022 0.8831 0.026 Uiso calc R 1 . . H
C6 0.9946(3) 0.25402(18) 0.98249(12) 0.0255(5) Uani d . 1 . . C
H61 0.8921 0.2205 0.9632 0.032 Uiso calc R 1 . . H
H62 1.0440 0.1912 1.0168 0.032 Uiso calc R 1 . . H
O7 0.9653(2) 0.36275(13) 1.02649(8) 0.0276(4) Uani d . 1 . . O
C8 0.8912(2) 0.45425(19) 0.97879(12) 0.0232(4) Uani d . 1 . . C
H81 0.8726 0.5295 1.0103 0.029 Uiso calc R 1 . . H
H82 0.7865 0.4235 0.9606 0.029 Uiso calc R 1 . . H
C9 0.9936(2) 0.48630(16) 0.90849(10) 0.0178(4) Uani d . 1 . . C
H91 0.9360 0.5450 0.8743 0.022 Uiso calc R 1 . . H
H92 1.0934 0.5262 0.9262 0.022 Uiso calc R 1 . . H
N10 1.0324(2) 0.44033(16) 0.61470(9) 0.0201(4) Uani d . 1 . . N
C11 1.0427(3) 0.4011(2) 0.53262(11) 0.0242(5) Uani d . 1 . . C
H111 1.0619 0.4736 0.4987 0.030 Uiso calc R 1 . . H
H112 0.9408 0.3626 0.5165 0.030 Uiso calc R 1 . . H
C12 1.1765(3) 0.30997(19) 0.52314(12) 0.0260(5) Uani d . 1 . . C
H121 1.1533 0.2352 0.5544 0.033 Uiso calc R 1 . . H
H122 1.1847 0.2853 0.4675 0.033 Uiso calc R 1 . . H
O13 1.32469(18) 0.36189(15) 0.54814(8) 0.0277(4) Uani d . 1 . . O
C14 1.3176(3) 0.3948(2) 0.62909(11) 0.0248(4) Uani d . 1 . . C
H141 1.4207 0.4313 0.6452 0.031 Uiso calc R 1 . . H
H142 1.2995 0.3198 0.6609 0.031 Uiso calc R 1 . . H
C15 1.1845(2) 0.48672(17) 0.64430(11) 0.0190(4) Uani d . 1 . . C
H151 1.1757 0.5021 0.7013 0.024 Uiso calc R 1 . . H
H152 1.2101 0.5659 0.6184 0.024 Uiso calc R 1 . . H
C16 0.7307(2) 0.45459(17) 0.77398(10) 0.0159(4) Uani d . 1 . . C
C17 0.6589(2) 0.56884(18) 0.78233(10) 0.0192(4) Uani d . 1 . . C
H17 0.7158 0.6413 0.7684 0.024 Uiso calc R 1 . . H
C18 0.5037(2) 0.57841(19) 0.81094(11) 0.0226(4) Uani d . 1 . . C
H18 0.4554 0.6571 0.8171 0.028 Uiso calc R 1 . . H
C19 0.4205(2) 0.4727(2) 0.83027(11) 0.0228(4) Uani d . 1 . . C
H19 0.3145 0.4789 0.8495 0.028 Uiso calc R 1 . . H
C20 0.4906(2) 0.3580(2) 0.82179(11) 0.0222(4) Uani d . 1 . . C
H20 0.4329 0.2855 0.8349 0.028 Uiso calc R 1 . . H
C21 0.6463(2) 0.34934(18) 0.79396(11) 0.0192(4) Uani d . 1 . . C
H21 0.6949 0.2707 0.7886 0.024 Uiso calc R 1 . . H

loop_
_atom_site_aniso_label
_atom_site_aniso_U_11
_atom_site_aniso_U_22
_atom_site_aniso_U_33
_atom_site_aniso_U_12
_atom_site_aniso_U_13
_atom_site_aniso_U_23
C1 0.0131(8) 0.0174(8) 0.0157(8) 0.0004(7) 0.0019(6) -0.0005(7)
O1 0.0298(8) 0.0184(7) 0.0209(7) 0.0062(6) 0.0015(6) -0.0029(5)
C2 0.0164(9) 0.0158(8) 0.0120(8) -0.0003(7) 0.0009(6) -0.0022(6)
C3 0.0183(9) 0.0201(9) 0.0139(8) 0.0014(7) -0.0010(7) -0.0021(7)
O3 0.0233(7) 0.0400(8) 0.0188(7) -0.0058(7) -0.0020(6) -0.0085(6)
N4 0.0153(7) 0.0197(7) 0.0160(7) 0.0031(6) -0.0010(6) -0.0001(6)
C5 0.0195(9) 0.0249(9) 0.0178(9) 0.0047(8) -0.0002(7) 0.0028(8)
C6 0.0309(11) 0.0237(9) 0.0219(9) -0.0008(9) 0.0051(9) 0.0034(8)
O7 0.0405(9) 0.0254(7) 0.0169(6) 0.0004(7) 0.0052(6) 0.0015(6)
C8 0.0236(10) 0.0241(9) 0.0218(9) -0.0013(9) 0.0041(8) -0.0026(8)
C9 0.0194(9) 0.0179(8) 0.0161(8) -0.0008(7) -0.0017(7) -0.0025(7)
N10 0.0203(8) 0.0274(8) 0.0127(7) -0.0012(7) 0.0010(6) -0.0038(6)
C11 0.0292(11) 0.0313(10) 0.0121(8) -0.0013(9) 0.0025(7) -0.0045(8)
C12 0.0343(12) 0.0220(9) 0.0218(9) -0.0026(9) 0.0080(9) -0.0029(8)
O13 0.0265(8) 0.0341(8) 0.0225(7) 0.0016(7) 0.0082(6) -0.0021(6)
C14 0.0238(10) 0.0318(11) 0.0187(9) 0.0014(8) 0.0032(8) 0.0009(8)
C15 0.0196(9) 0.0207(9) 0.0167(8) -0.0030(7) 0.0022(7) -0.0008(7)
C16 0.0173(9) 0.0195(8) 0.0109(7) 0.0000(7) -0.0009(6) -0.0015(7)
C17 0.0195(9) 0.0191(9) 0.0189(8) -0.0002(7) 0.0019(7) 0.0013(7)
C18 0.0198(9) 0.0256(10) 0.0224(9) 0.0064(8) 0.0019(8) 0.0012(8)
C19 0.0152(9) 0.0359(11) 0.0173(9) -0.0029(9) 0.0016(6) -0.0004(8)
C20 0.0222(10) 0.0277(9) 0.0168(8) -0.0083(9) -0.0007(7) 0.0005(8)
C21 0.0207(9) 0.0192(9) 0.0178(8) -0.0012(8) -0.0026(7) -0.0015(7)

loop_
_atom_type_symbol
_atom_type_description
_atom_type_scat_dispersion_real
_atom_type_scat_dispersion_imag
_atom_type_scat_source
C C 0.0033 0.0016 'International Tables Vol C Tables 4.2.6.8 and 6.1.1.4'
H H 0.0000 0.0000 'International Tables Vol C Tables 4.2.6.8 and 6.1.1.4'
N N 0.0061 0.0033 'International Tables Vol C Tables 4.2.6.8 and 6.1.1.4'
O O 0.0106 0.0060 'International Tables Vol C Tables 4.2.6.8 and 6.1.1.4'

loop_
_geom_angle_atom_site_label_1
_geom_angle_atom_site_label_2
_geom_angle_atom_site_label_3
_geom_angle
O1 C1 N4 122.18(17)
O1 C1 C2 120.21(16)
N4 C1 C2 117.57(15)
C16 C2 C1 110.20(14)
C16 C2 C3 110.07(15)
C1 C2 C3 108.65(14)
C16 C2 H2 109.3
C1 C2 H2 109.3
C3 C2 H2 109.3
O3 C3 N10 122.54(16)
O3 C3 C2 120.20(17)
N10 C3 C2 117.24(16)
C1 N4 C5 120.09(16)
C1 N4 C9 127.19(15)
C5 N4 C9 112.38(15)
N4 C5 C6 108.92(16)
N4 C5 H51 109.9
C6 C5 H51 109.9
N4 C5 H52 109.9
C6 C5 H52 109.9
H51 C5 H52 108.3
O7 C6 C5 111.64(16)
O7 C6 H61 109.3
C5 C6 H61 109.3
O7 C6 H62 109.3
C5 C6 H62 109.3
H61 C6 H62 108.0
C6 O7 C8 110.54(16)
O7 C8 C9 111.40(16)
O7 C8 H81 109.3
C9 C8 H81 109.3
O7 C8 H82 109.3
C9 C8 H82 109.3
H81 C8 H82 108.0
N4 C9 C8 109.71(15)
N4 C9 H91 109.7
C8 C9 H91 109.7
N4 C9 H92 109.7
C8 C9 H92 109.7
H91 C9 H92 108.2
C3 N10 C15 127.47(14)
C3 N10 C11 119.14(16)
C15 N10 C11 112.29(15)
N10 C11 C12 109.69(17)
N10 C11 H111 109.7
C12 C11 H111 109.7
N10 C11 H112 109.7
C12 C11 H112 109.7
H111 C11 H112 108.2
O13 C12 C11 110.98(16)
O13 C12 H121 109.4
C11 C12 H121 109.4
O13 C12 H122 109.4
C11 C12 H122 109.4
H121 C12 H122 108.0
C14 O13 C12 110.55(15)
O13 C14 C15 111.10(16)
O13 C14 H141 109.4
C15 C14 H141 109.4
O13 C14 H142 109.4
C15 C14 H142 109.4
H141 C14 H142 108.0
N10 C15 C14 110.89(15)
N10 C15 H151 109.5
C14 C15 H151 109.5
N10 C15 H152 109.5
C14 C15 H152 109.5
H151 C15 H152 108.0
C17 C16 C21 119.26(16)
C17 C16 C2 119.60(16)
C21 C16 C2 121.13(17)
C16 C17 C18 120.59(18)
C16 C17 H17 119.7
C18 C17 H17 119.7
C19 C18 C17 119.57(18)
C19 C18 H18 120.2
C17 C18 H18 120.2
C18 C19 C20 120.39(17)
C18 C19 H19 119.8
C20 C19 H19 119.8
C19 C20 C21 119.66(19)
C19 C20 H20 120.2
C21 C20 H20 120.2
C16 C21 C20 120.52(19)
C16 C21 H21 119.7
C20 C21 H21 119.7

loop_
_geom_bond_atom_site_label_1
_geom_bond_atom_site_label_2
_geom_bond_site_symmetry_2
_geom_bond_distance
_geom_bond_publ_flag
C1 O1 . 1.229(2) ?
C1 N4 . 1.348(2) ?
C1 C2 . 1.530(2) ?
C2 C16 . 1.516(2) ?
C2 C3 . 1.540(2) ?
C2 H2 . 1.00 ?
C3 O3 . 1.220(2) ?
C3 N10 . 1.353(3) ?
N4 C5 . 1.463(2) ?
N4 C9 . 1.466(2) ?
C5 C6 . 1.509(3) ?
C5 H51 . 0.99 ?
C5 H52 . 0.99 ?
C6 O7 . 1.420(2) ?
C6 H61 . 0.99 ?
C6 H62 . 0.99 ?
O7 C8 . 1.427(3) ?
C8 C9 . 1.517(3) ?
C8 H81 . 0.99 ?
C8 H82 . 0.99 ?
C9 H91 . 0.99 ?
C9 H92 . 0.99 ?
N10 C15 . 1.462(2) ?
N10 C11 . 1.468(2) ?
C11 C12 . 1.505(3) ?
C11 H111 . 0.99 ?
C11 H112 . 0.99 ?
C12 O13 . 1.430(3) ?
C12 H121 . 0.99 ?
C12 H122 . 0.99 ?
O13 C14 . 1.429(2) ?
C14 C15 . 1.519(3) ?
C14 H141 . 0.99 ?
C14 H142 . 0.99 ?
C15 H151 . 0.99 ?
C15 H152 . 0.99 ?
C16 C17 . 1.385(3) ?
C16 C21 . 1.386(3) ?
C17 C18 . 1.395(3) ?
C17 H17 . 0.95 ?
C18 C19 . 1.382(3) ?
C18 H18 . 0.95 ?
C19 C20 . 1.384(3) ?
C19 H19 . 0.95 ?
C20 C21 . 1.393(3) ?
C20 H20 . 0.95 ?
C21 H21 . 0.95 ?

loop_
_geom_hbond_atom_site_label_D
_geom_hbond_atom_site_label_H
_geom_hbond_atom_site_label_A
_geom_hbond_site_symmetry_A
_geom_hbond_distance_DH
_geom_hbond_distance_HA
_geom_hbond_distance_DA
_geom_hbond_angle_DHA
_geom_hbond_publ_flag
C2 H2 O1 3_756 1.00 2.41 3.344(2) 155 yes
C17 H17 O1 3_756 0.95 2.50 3.361(2) 150 yes
C5 H52 O1 . 0.99 2.32 2.747(2) 105 yes
C9 H92 O13 2_765 0.99 2.51 3.275(2) 134 yes
C11 H112 O3 . 0.99 2.31 2.738(3) 105 yes
C12 H122 O3 4_556 0.99 2.43 3.305(2) 148 yes

loop_
_geom_torsion_atom_site_label_1
_geom_torsion_atom_site_label_2
_geom_torsion_atom_site_label_3
_geom_torsion_atom_site_label_4
_geom_torsion
_geom_torsion_publ_flag
O1 C1 C2 C16 106.91(18) yes
N4 C1 C2 C16 -71.0(2) yes
O1 C1 C2 C3 -13.8(2) yes
N4 C1 C2 C3 168.29(15) yes
C16 C2 C3 O3 -20.3(2) yes
C1 C2 C3 O3 100.5(2) yes
C16 C2 C3 N10 158.25(16) yes
C1 C2 C3 N10 -81.0(2) yes
O1 C1 N4 C5 -5.1(3) ?
C2 C1 N4 C5 172.81(15) ?
O1 C1 N4 C9 -177.95(17) ?
C2 C1 N4 C9 0.0(3) ?
C1 N4 C5 C6 -119.06(19) ?
C9 N4 C5 C6 54.8(2) ?
N4 C5 C6 O7 -57.5(2) ?
C5 C6 O7 C8 60.1(2) ?
C6 O7 C8 C9 -58.5(2) ?
C1 N4 C9 C8 119.39(19) ?
C5 N4 C9 C8 -53.9(2) ?
O7 C8 C9 N4 55.0(2) ?
O3 C3 N10 C15 -172.72(18) ?
C2 C3 N10 C15 8.8(3) ?
O3 C3 N10 C11 -5.7(3) ?
C2 C3 N10 C11 175.85(16) ?
C3 N10 C11 C12 -115.2(2) ?
C15 N10 C11 C12 53.7(2) ?
N10 C11 C12 O13 -57.7(2) ?
C11 C12 O13 C14 60.9(2) ?
C12 O13 C14 C15 -58.5(2) ?
C3 N10 C15 C14 115.8(2) ?
C11 N10 C15 C14 -52.0(2) ?
O13 C14 C15 N10 54.0(2) ?
C1 C2 C16 C17 139.41(17) ?
C3 C2 C16 C17 -100.77(19) ?
C1 C2 C16 C21 -40.0(2) ?
C3 C2 C16 C21 79.8(2) ?
C21 C16 C17 C18 0.4(3) ?
C2 C16 C17 C18 -179.03(15) ?
C16 C17 C18 C19 -0.7(3) ?
C17 C18 C19 C20 0.3(3) ?
C18 C19 C20 C21 0.3(3) ?
C17 C16 C21 C20 0.3(3) ?
C2 C16 C21 C20 179.70(16) ?
C19 C20 C21 C16 -0.6(3) ?

loop_
_cod_related_entry_id
_cod_related_entry_database
_cod_related_entry_code
1 ChemSpider 2643768
